data_4063683
loop_
_publ_author_name
'Stollenz, Michael'
'Gehring, Henrike'
'Konstanzer, Vera'
'Fischer, Stefan'
'Dechert, Sebastian'
'Grosse, Christian'
'Meyer, Franc'

_publ_section_title
;
 From Pyrazolate-Based Binuclear Copper(I) Complexes to Octanuclear
 \s-Mesityl-Bridged \m4-Oxo-Cuprocuprates: Controlled Dioxygen Splitting
 by Organocopper Scaffolds
;
_journal_issue 14
_journal_name_full Organometallics
_journal_page_first 3708
_journal_paper_doi 10.1021/om100836j
_journal_volume 30
_journal_year 2011
_chemical_formula_moiety 'C94 H122 Cu8 N12 O, 2(C4 H10 O), C7 H8'
_chemical_formula_sum 'C109 H150 Cu8 N12 O3'
_chemical_formula_weight 2184.80
_chemical_name_systematic
;
 ?
;
_space_group_IT_number 2
_symmetry_cell_setting triclinic
_symmetry_space_group_name_Hall '-P 1'
_symmetry_space_group_name_H-M 'P -1'
_atom_sites_solution_hydrogens geom
_atom_sites_solution_primary direct
_atom_sites_solution_secondary difmap
_audit_creation_method SHELXL-97
_cell_angle_alpha 112.961(3)
_cell_angle_beta 93.578(3)
_cell_angle_gamma 111.651(3)
_cell_formula_units_Z 2
_cell_length_a 17.4933(7)
_cell_length_b 18.5505(7)
_cell_length_c 19.8633(7)
_cell_measurement_reflns_used 51169
_cell_measurement_temperature 133(2)
_cell_measurement_theta_max 26.84
_cell_measurement_theta_min 1.31
_cell_volume 5353.7(4)
_computing_cell_refinement 'X-AREA (Stoe & Cie, 2002)'
_computing_data_collection 'X-AREA (Stoe & Cie, 2002)'
_computing_data_reduction 'X-AREA (Stoe & Cie, 2002)'
_computing_molecular_graphics 'DIAMOND (Brandenburg, 2001)'
_computing_publication_material 'SHELXL-97 (Sheldrick, 1997)'
_computing_structure_refinement 'SHELXL-97 (Sheldrick, 1997)'
_computing_structure_solution 'SHELXS-97 (Sheldrick, 1990)'
_diffrn_ambient_temperature 133(2)
_diffrn_measured_fraction_theta_full 0.987
_diffrn_measured_fraction_theta_max 0.987
_diffrn_measurement_device_type 'Stoe IPDS II'
_diffrn_measurement_method \w
_diffrn_radiation_monochromator graphite
_diffrn_radiation_source 'fine-focus sealed tube'
_diffrn_radiation_type MoK\a
_diffrn_radiation_wavelength 0.71073
_diffrn_reflns_av_R_equivalents 0.0832
_diffrn_reflns_av_sigmaI/netI 0.1170
_diffrn_reflns_limit_h_max 21
_diffrn_reflns_limit_h_min -22
_diffrn_reflns_limit_k_max 23
_diffrn_reflns_limit_k_min -23
_diffrn_reflns_limit_l_max 25
_diffrn_reflns_limit_l_min -25
_diffrn_reflns_number 51169
_diffrn_reflns_theta_full 26.84
_diffrn_reflns_theta_max 26.84
_diffrn_reflns_theta_min 1.31
_exptl_absorpt_coefficient_mu 1.611
_exptl_absorpt_correction_T_max 0.8404
_exptl_absorpt_correction_T_min 0.6501
_exptl_absorpt_correction_type numerical
_exptl_absorpt_process_details 'X-RED (Stoe & Cie, 2002)'
_exptl_crystal_colour yellow
_exptl_crystal_density_diffrn 1.355
_exptl_crystal_density_method 'not measured'
_exptl_crystal_description plate
_exptl_crystal_F_000 2288
_exptl_crystal_size_max 0.30
_exptl_crystal_size_mid 0.11
_exptl_crystal_size_min 0.04
_refine_diff_density_max 0.699
_refine_diff_density_min -0.745
_refine_diff_density_rms 0.087
_refine_ls_extinction_method none
_refine_ls_goodness_of_fit_ref 1.002
_refine_ls_hydrogen_treatment constr
_refine_ls_matrix_type full
_refine_ls_number_parameters 1153
_refine_ls_number_reflns 22690
_refine_ls_number_restraints 11
_refine_ls_restrained_S_all 1.003
_refine_ls_R_factor_all 0.1247
_refine_ls_R_factor_gt 0.0637
_refine_ls_shift/su_max 0.001
_refine_ls_shift/su_mean 0.000
_refine_ls_structure_factor_coef Fsqd
_refine_ls_weighting_details 'calc w=1/[\s^2^(Fo^2^)+(0.0328P)^2^+0.0000P] where P=(Fo^2^+2Fc^2^)/3'
_refine_ls_weighting_scheme calc
_refine_ls_wR_factor_gt 0.0962
_refine_ls_wR_factor_ref 0.1112
_reflns_number_gt 13495
_reflns_number_total 22690
_reflns_threshold_expression >2sigma(I)
_cod_data_source_file om100836j_si_003.cif
_cod_data_source_block 5-hg26
_cod_depositor_comments
;
The following automatic conversions were performed:

'_symmetry_cell_setting' value 'Triclinic' changed to 'triclinic'
according to /home/saulius/struct/CIF-dictionaries/cif_core.dic
dictionary named 'cif_core.dic' version 2.4.1 from 2010-06-29.

Automatic conversion script
Id: cif_fix_values 1715 2011-07-08 13:25:40Z adriana 
;
_cod_original_cell_volume 5353.7(3)
_cod_database_code 4063683

loop_
_symmetry_equiv_pos_as_xyz
'x, y, z'
'-x, -y, -z'

loop_
_atom_site_label
_atom_site_type_symbol
_atom_site_fract_x
_atom_site_fract_y
_atom_site_fract_z
_atom_site_U_iso_or_equiv
_atom_site_adp_type
_atom_site_occupancy
_atom_site_symmetry_multiplicity
_atom_site_calc_flag
_atom_site_refinement_flags
_atom_site_disorder_assembly
_atom_site_disorder_group
Cu8 Cu 0.79532(4) 0.61334(4) 0.83096(4) 0.02782(14) Uani 1 1 d . A .
Cu7 Cu 0.87042(4) 0.43744(4) 0.69478(3) 0.02450(13) Uani 1 1 d . . .
Cu6 Cu 0.73490(4) 0.48404(4) 0.85098(4) 0.02868(14) Uani 1 1 d . A .
Cu5 Cu 0.72033(4) 0.36544(4) 0.69717(3) 0.02703(14) Uani 1 1 d . . .
Cu4 Cu 0.55312(4) 0.33604(4) 0.75474(3) 0.02684(14) Uani 1 1 d . . .
Cu3 Cu 0.69693(4) 0.31223(4) 0.82050(3) 0.02810(14) Uani 1 1 d . . .
Cu2 Cu 0.44969(4) 0.18514(4) 0.69924(3) 0.02452(13) Uani 1 1 d . . .
Cu1 Cu 0.61544(4) 0.24486(4) 0.89305(3) 0.02553(14) Uani 1 1 d . . .
N12 N 0.8901(3) 0.6248(3) 0.7796(2) 0.0281(9) Uani 1 1 d . A .
N11 N 0.9095(3) 0.5639(3) 0.7273(2) 0.0268(9) Uani 1 1 d . A .
N15 N 0.8478(3) 0.7612(3) 0.8494(2) 0.0325(10) Uani 1 1 d . . .
N16 N 0.6936(3) 0.6116(3) 0.7715(2) 0.0307(10) Uani 1 1 d . . .
N13 N 1.0011(3) 0.4766(3) 0.6513(2) 0.0235(9) Uani 1 1 d . . .
N14 N 0.9468(3) 0.4118(3) 0.7556(2) 0.0256(9) Uani 1 1 d . . .
N2 N 0.4632(2) 0.1195(3) 0.7531(2) 0.0230(8) Uani 1 1 d . . .
N1 N 0.5115(3) 0.1410(3) 0.8212(2) 0.0247(9) Uani 1 1 d . . .
N5 N 0.3206(3) 0.0530(3) 0.6352(2) 0.0246(9) Uani 1 1 d . . .
N6 N 0.4646(3) 0.1307(3) 0.5905(2) 0.0275(9) Uani 1 1 d . . .
N3 N 0.5758(3) 0.1610(3) 0.9625(2) 0.0264(9) Uani 1 1 d . . .
N4 N 0.5925(3) 0.3259(3) 0.9851(2) 0.0300(10) Uani 1 1 d . . .
O1 O 0.6684(2) 0.3731(2) 0.7760(2) 0.0327(8) Uani 1 1 d . . .
C1P C 0.9972(3) 0.6940(3) 0.7397(3) 0.0333(12) Uani 1 1 d . A .
H1 H 1.0397 0.7376 0.7337 0.080 Uiso 1 1 calc R . .
C2P C 0.9433(3) 0.7025(3) 0.7878(3) 0.0332(12) Uani 1 1 d . . .
C3P C 0.9729(3) 0.6056(3) 0.7027(3) 0.0256(10) Uani 1 1 d . . .
C4P C 0.9370(3) 0.7808(4) 0.8453(3) 0.0366(13) Uani 1 1 d . A .
H4A H 0.9710 0.7988 0.8943 0.080 Uiso 1 1 calc R . .
H4B H 0.9590 0.8282 0.8317 0.080 Uiso 1 1 calc R . .
C5A C 0.8389(4) 0.8212(4) 0.9227(4) 0.0328(15) Uiso 0.848(8) 1 d P A 1
H5A H 0.8671 0.8149 0.9628 0.080 Uiso 0.848(8) 1 calc PR A 1
C6A C 0.8813(5) 0.9163(5) 0.9405(4) 0.0414(18) Uiso 0.848(8) 1 d P A 1
H6A1 H 0.8537 0.9261 0.9032 0.080 Uiso 0.848(8) 1 calc PR A 1
H6A2 H 0.9403 0.9328 0.9388 0.080 Uiso 0.848(8) 1 calc PR A 1
C7A C 0.8750(5) 0.9722(5) 1.0202(4) 0.0449(18) Uiso 0.848(8) 1 d P A 1
H7A1 H 0.9057 0.9650 1.0576 0.080 Uiso 0.848(8) 1 calc PR A 1
H7A2 H 0.9010 1.0329 1.0310 0.080 Uiso 0.848(8) 1 calc PR A 1
C8A C 0.7823(5) 0.9458(5) 1.0252(5) 0.0457(19) Uiso 0.848(8) 1 d P A 1
H8A1 H 0.7801 0.9793 1.0761 0.080 Uiso 0.848(8) 1 calc PR A 1
H8A2 H 0.7530 0.9586 0.9914 0.080 Uiso 0.848(8) 1 calc PR A 1
C9A C 0.7380(5) 0.8503(5) 1.0046(4) 0.0431(18) Uiso 0.848(8) 1 d P A 1
H9A1 H 0.6785 0.8344 1.0045 0.080 Uiso 0.848(8) 1 calc PR A 1
H9A2 H 0.7628 0.8387 1.0420 0.080 Uiso 0.848(8) 1 calc PR A 1
C10A C 0.7460(4) 0.7953(4) 0.9265(4) 0.0325(15) Uiso 0.848(8) 1 d P A 1
H10A H 0.7196 0.7346 0.9155 0.080 Uiso 0.848(8) 1 calc PR A 1
H10B H 0.7163 0.8026 0.8885 0.080 Uiso 0.848(8) 1 calc PR A 1
C5B C 0.851(2) 0.847(2) 0.9021(19) 0.025(7) Uiso 0.152(8) 1 d P A 2
H5B H 0.8753 0.8918 0.8855 0.080 Uiso 0.152(8) 1 calc PR A 2
C6B C 0.8996(19) 0.870(2) 0.9786(17) 0.021(7) Uiso 0.152(8) 1 d P A 2
H6B1 H 0.9590 0.8858 0.9782 0.080 Uiso 0.152(8) 1 calc PR A 2
H6B2 H 0.8795 0.8182 0.9870 0.080 Uiso 0.152(8) 1 calc PR A 2
C7B C 0.892(2) 0.945(2) 1.046(2) 0.034(9) Uiso 0.152(8) 1 d P A 2
H7B1 H 0.9245 0.9556 1.0936 0.080 Uiso 0.152(8) 1 calc PR A 2
H7B2 H 0.9140 0.9978 1.0406 0.080 Uiso 0.152(8) 1 calc PR A 2
C8B C 0.798(2) 0.915(2) 1.0457(18) 0.024(7) Uiso 0.152(8) 1 d P A 2
H8B1 H 0.7779 0.8643 1.0546 0.080 Uiso 0.152(8) 1 calc PR A 2
H8B2 H 0.7901 0.9607 1.0861 0.080 Uiso 0.152(8) 1 calc PR A 2
C9B C 0.745(2) 0.894(2) 0.9705(19) 0.029(8) Uiso 0.152(8) 1 d P A 2
H9B1 H 0.6859 0.8756 0.9719 0.080 Uiso 0.152(8) 1 calc PR A 2
H9B2 H 0.7628 0.9462 0.9632 0.080 Uiso 0.152(8) 1 calc PR A 2
C10B C 0.7547(19) 0.825(2) 0.9054(17) 0.019(7) Uiso 0.152(8) 1 d P A 2
H10C H 0.7235 0.8162 0.8588 0.080 Uiso 0.152(8) 1 calc PR A 2
H10D H 0.7301 0.7706 0.9094 0.080 Uiso 0.152(8) 1 calc PR A 2
C11 C 0.7975(4) 0.7484(4) 0.7798(3) 0.0346(12) Uani 1 1 d . A .
H11A H 0.8253 0.7324 0.7393 0.080 Uiso 1 1 calc R . .
H11B H 0.7962 0.8028 0.7874 0.080 Uiso 1 1 calc R . .
C12 C 0.7071(4) 0.6792(4) 0.7562(3) 0.0324(12) Uani 1 1 d . A .
C13 C 0.6418(4) 0.6848(4) 0.7186(3) 0.0418(14) Uani 1 1 d . . .
H13 H 0.6526 0.7324 0.7090 0.080 Uiso 1 1 calc R A .
C14 C 0.5615(4) 0.6207(4) 0.6957(4) 0.0457(15) Uani 1 1 d . A .
H14 H 0.5173 0.6243 0.6707 0.080 Uiso 1 1 calc R . .
C15 C 0.5466(4) 0.5491(4) 0.7103(3) 0.0415(14) Uani 1 1 d . . .
H15 H 0.4927 0.5040 0.6949 0.080 Uiso 1 1 calc R A .
C16 C 0.6147(3) 0.5482(4) 0.7485(3) 0.0349(12) Uani 1 1 d . A .
H16 H 0.6054 0.5013 0.7587 0.080 Uiso 1 1 calc R . .
C17 C 1.0031(3) 0.5521(3) 0.6414(3) 0.0291(11) Uani 1 1 d . A .
H17A H 0.9671 0.5322 0.5927 0.080 Uiso 1 1 calc R . .
H17B H 1.0605 0.5876 0.6424 0.080 Uiso 1 1 calc R . .
C18 C 1.0070(3) 0.4101(3) 0.5813(3) 0.0265(11) Uani 1 1 d . . .
H18 H 0.9566 0.3894 0.5422 0.080 Uiso 1 1 calc R . .
C19 C 1.0036(3) 0.3320(3) 0.5920(3) 0.0290(11) Uani 1 1 d . . .
H19A H 0.9534 0.3095 0.6093 0.080 Uiso 1 1 calc R . .
H19B H 1.0528 0.3499 0.6304 0.080 Uiso 1 1 calc R . .
C20 C 1.0017(4) 0.2599(4) 0.5180(3) 0.0373(13) Uani 1 1 d . . .
H20A H 1.0007 0.2117 0.5267 0.080 Uiso 1 1 calc R . .
H20B H 0.9505 0.2392 0.4806 0.080 Uiso 1 1 calc R . .
C21 C 1.0788(4) 0.2935(4) 0.4886(3) 0.0390(14) Uani 1 1 d . . .
H21A H 1.0754 0.2481 0.4410 0.080 Uiso 1 1 calc R . .
H21B H 1.1299 0.3098 0.5241 0.080 Uiso 1 1 calc R . .
C22 C 1.0832(4) 0.3723(4) 0.4775(3) 0.0400(14) Uani 1 1 d . . .
H22A H 1.1338 0.3946 0.4607 0.080 Uiso 1 1 calc R . .
H22B H 1.0344 0.3546 0.4387 0.080 Uiso 1 1 calc R . .
C23 C 1.0846(4) 0.4442(4) 0.5510(3) 0.0360(13) Uani 1 1 d . . .
H23A H 1.0848 0.4919 0.5418 0.080 Uiso 1 1 calc R . .
H23B H 1.1360 0.4656 0.5884 0.080 Uiso 1 1 calc R . .
C24 C 1.0614(3) 0.5036(3) 0.7202(3) 0.0263(10) Uani 1 1 d . . .
H24A H 1.0738 0.5630 0.7541 0.080 Uiso 1 1 calc R . .
H24B H 1.1138 0.5024 0.7077 0.080 Uiso 1 1 calc R . .
C25 C 1.0309(3) 0.4482(3) 0.7609(3) 0.0240(10) Uani 1 1 d . . .
C26 C 1.0888(4) 0.4411(4) 0.8065(3) 0.0343(12) Uani 1 1 d . . .
H26 H 1.1465 0.4668 0.8094 0.080 Uiso 1 1 calc R . .
C27 C 1.0592(4) 0.3949(4) 0.8476(3) 0.0405(14) Uani 1 1 d . . .
H27 H 1.0968 0.3896 0.8785 0.080 Uiso 1 1 calc R . .
C28 C 0.9742(4) 0.3576(4) 0.8418(3) 0.0371(13) Uani 1 1 d . . .
H28 H 0.9532 0.3263 0.8687 0.080 Uiso 1 1 calc R . .
C29 C 0.9201(4) 0.3667(3) 0.7958(3) 0.0310(12) Uani 1 1 d . . .
H29 H 0.8623 0.3406 0.7921 0.080 Uiso 1 1 calc R . .
C31 C 0.4234(3) -0.0004(3) 0.7706(3) 0.0260(10) Uani 1 1 d . . .
H31 H 0.3951 -0.0570 0.7637 0.080 Uiso 1 1 calc R . .
C32 C 0.4109(3) 0.0345(3) 0.7224(3) 0.0238(10) Uani 1 1 d . . .
C33 C 0.4876(3) 0.0690(3) 0.8311(3) 0.0256(10) Uani 1 1 d . . .
C34 C 0.3504(3) -0.0072(3) 0.6472(3) 0.0260(10) Uani 1 1 d . . .
H34A H 0.3781 -0.0275 0.6078 0.080 Uiso 1 1 calc R . .
H34B H 0.3019 -0.0571 0.6434 0.080 Uiso 1 1 calc R . .
C35 C 0.2424(3) 0.0510(4) 0.6608(3) 0.0319(12) Uani 1 1 d . . .
H35 H 0.2325 0.0977 0.6560 0.080 Uiso 1 1 calc R . .
C36 C 0.2520(3) 0.0702(4) 0.7437(3) 0.0352(12) Uani 1 1 d . . .
H36A H 0.3011 0.1246 0.7740 0.080 Uiso 1 1 calc R . .
H36B H 0.2609 0.0248 0.7508 0.080 Uiso 1 1 calc R . .
C37 C 0.1729(4) 0.0758(4) 0.7696(3) 0.0429(15) Uani 1 1 d . . .
H37A H 0.1798 0.0861 0.8219 0.080 Uiso 1 1 calc R . .
H37B H 0.1670 0.1245 0.7666 0.080 Uiso 1 1 calc R . .
C38 C 0.0933(4) -0.0062(4) 0.7223(4) 0.0517(17) Uani 1 1 d . . .
H38A H 0.0444 0.0010 0.7388 0.080 Uiso 1 1 calc R . .
H38B H 0.0965 -0.0541 0.7291 0.080 Uiso 1 1 calc R . .
C39 C 0.0827(4) -0.0266(4) 0.6397(4) 0.0503(16) Uani 1 1 d . . .
H39A H 0.0739 0.0186 0.6320 0.080 Uiso 1 1 calc R . .
H39B H 0.0334 -0.0810 0.6099 0.080 Uiso 1 1 calc R . .
C40 C 0.1625(3) -0.0330(4) 0.6137(3) 0.0394(13) Uani 1 1 d . . .
H40A H 0.1689 -0.0808 0.6184 0.080 Uiso 1 1 calc R . .
H40B H 0.1555 -0.0449 0.5611 0.080 Uiso 1 1 calc R . .
C41 C 0.3122(3) 0.0419(4) 0.5574(3) 0.0294(11) Uani 1 1 d . . .
H41A H 0.2844 0.0761 0.5510 0.080 Uiso 1 1 calc R . .
H41B H 0.2763 -0.0184 0.5235 0.080 Uiso 1 1 calc R . .
C42 C 0.3959(3) 0.0682(3) 0.5360(3) 0.0276(11) Uani 1 1 d . . .
C43 C 0.3998(3) 0.0306(4) 0.4610(3) 0.0314(12) Uani 1 1 d . . .
H43 H 0.3515 -0.0136 0.4242 0.080 Uiso 1 1 calc R . .
C44 C 0.4758(4) 0.0593(4) 0.4420(3) 0.0350(12) Uani 1 1 d . . .
H44 H 0.4793 0.0355 0.3922 0.080 Uiso 1 1 calc R . .
C45 C 0.5462(4) 0.1236(4) 0.4976(3) 0.0344(12) Uani 1 1 d . . .
H45 H 0.5982 0.1440 0.4860 0.080 Uiso 1 1 calc R . .
C46 C 0.5390(3) 0.1580(3) 0.5719(3) 0.0298(11) Uani 1 1 d . . .
H46 H 0.5870 0.2011 0.6096 0.080 Uiso 1 1 calc R . .
C47 C 0.5341(3) 0.0727(3) 0.8997(3) 0.0303(11) Uani 1 1 d . . .
H47A H 0.4943 0.0348 0.9165 0.080 Uiso 1 1 calc R . .
H47B H 0.5765 0.0513 0.8861 0.080 Uiso 1 1 calc R . .
C48 C 0.6414(3) 0.1677(4) 1.0182(3) 0.0303(11) Uani 1 1 d . . .
H48 H 0.6839 0.1558 0.9917 0.080 Uiso 1 1 calc R . .
C49 C 0.6099(3) 0.1010(4) 1.0503(3) 0.0358(13) Uani 1 1 d . . .
H49A H 0.5684 0.1110 1.0783 0.080 Uiso 1 1 calc R . .
H49B H 0.5827 0.0430 1.0092 0.080 Uiso 1 1 calc R . .
C50 C 0.6844(4) 0.1086(4) 1.1026(3) 0.0428(15) Uani 1 1 d . . .
H50A H 0.6632 0.0678 1.1235 0.080 Uiso 1 1 calc R . .
H50B H 0.7236 0.0939 1.0735 0.080 Uiso 1 1 calc R . .
C51 C 0.7308(4) 0.1997(4) 1.1661(3) 0.0472(16) Uani 1 1 d . . .
H51A H 0.7792 0.2035 1.1964 0.080 Uiso 1 1 calc R . .
H51B H 0.6933 0.2121 1.1983 0.080 Uiso 1 1 calc R . .
C52 C 0.7611(4) 0.2666(4) 1.1358(3) 0.0427(14) Uani 1 1 d . . .
H52A H 0.8039 0.2585 1.1089 0.080 Uiso 1 1 calc R . .
H52B H 0.7867 0.3242 1.1776 0.080 Uiso 1 1 calc R . .
C53 C 0.6876(3) 0.2588(4) 1.0826(3) 0.0376(13) Uani 1 1 d . . .
H53A H 0.6479 0.2733 1.1109 0.080 Uiso 1 1 calc R . .
H53B H 0.7096 0.2999 1.0621 0.080 Uiso 1 1 calc R . .
C54 C 0.5132(3) 0.1915(4) 0.9939(3) 0.0323(12) Uani 1 1 d . . .
H54A H 0.5014 0.1769 1.0351 0.080 Uiso 1 1 calc R . .
H54B H 0.4607 0.1614 0.9553 0.080 Uiso 1 1 calc R . .
C55 C 0.5426(3) 0.2880(4) 1.0221(3) 0.0331(12) Uani 1 1 d . . .
C56 C 0.5177(4) 0.3360(5) 1.0830(3) 0.0458(15) Uani 1 1 d . . .
H56 H 0.4832 0.3090 1.1079 0.080 Uiso 1 1 calc R . .
C57 C 0.5445(5) 0.4234(5) 1.1058(4) 0.0550(18) Uani 1 1 d . . .
H57 H 0.5277 0.4558 1.1457 0.080 Uiso 1 1 calc R . .
C58 C 0.5969(4) 0.4625(4) 1.0687(4) 0.0503(16) Uani 1 1 d . . .
H58 H 0.6170 0.5217 1.0842 0.080 Uiso 1 1 calc R . .
C59 C 0.6186(4) 0.4117(4) 1.0083(3) 0.0379(13) Uani 1 1 d . . .
H59 H 0.6526 0.4378 0.9826 0.080 Uiso 1 1 calc R . .
C4 C 0.8036(3) 0.5958(3) 0.9318(3) 0.0274(11) Uani 1 1 d . . .
C62 C 0.8920(3) 0.6241(3) 0.9554(3) 0.0268(11) Uani 1 1 d . A .
C63 C 0.9398(3) 0.6949(3) 1.0243(3) 0.0278(11) Uani 1 1 d . . .
H63 H 0.9979 0.7122 1.0377 0.080 Uiso 1 1 calc R A .
C64 C 0.9022(3) 0.7404(4) 1.0737(3) 0.0315(12) Uani 1 1 d . A .
C65 C 0.8153(3) 0.7115(4) 1.0533(3) 0.0309(12) Uani 1 1 d . . .
H65 H 0.7888 0.7389 1.0868 0.080 Uiso 1 1 calc R A .
C66 C 0.7668(3) 0.6429(3) 0.9843(3) 0.0274(11) Uani 1 1 d . A .
C67 C 0.9379(3) 0.5756(4) 0.9083(3) 0.0341(12) Uani 1 1 d . . .
H67A H 0.9825 0.6143 0.8964 0.080 Uiso 1 1 calc R A .
H67B H 0.8986 0.5285 0.8625 0.080 Uiso 1 1 calc R . .
H67C H 0.9614 0.5533 0.9360 0.080 Uiso 1 1 calc R . .
C68 C 0.9563(4) 0.8173(4) 1.1477(3) 0.0511(17) Uani 1 1 d . . .
H68A H 0.9548 0.8688 1.1484 0.080 Uiso 1 1 calc R A .
H68B H 1.0136 0.8237 1.1534 0.080 Uiso 1 1 calc R . .
H68C H 0.9347 0.8083 1.1885 0.080 Uiso 1 1 calc R . .
C69 C 0.6717(4) 0.6131(4) 0.9653(3) 0.0417(14) Uani 1 1 d . . .
H69A H 0.6453 0.5733 0.9854 0.080 Uiso 1 1 calc R A .
H69B H 0.6505 0.5850 0.9116 0.080 Uiso 1 1 calc R . .
H69C H 0.6590 0.6623 0.9868 0.080 Uiso 1 1 calc R . .
C3 C 0.7608(3) 0.3459(3) 0.6064(3) 0.0291(11) Uani 1 1 d . . .
C72 C 0.7736(3) 0.2709(3) 0.5682(3) 0.0304(11) Uani 1 1 d . . .
C73 C 0.7816(3) 0.2443(4) 0.4938(3) 0.0361(13) Uani 1 1 d . . .
H73 H 0.7920 0.1957 0.4707 0.080 Uiso 1 1 calc R . .
C74 C 0.7742(4) 0.2899(4) 0.4536(3) 0.0407(14) Uani 1 1 d . . .
C75 C 0.7594(4) 0.3628(4) 0.4901(3) 0.0417(14) Uani 1 1 d . . .
H75 H 0.7548 0.3937 0.4639 0.080 Uiso 1 1 calc R . .
C76 C 0.7512(3) 0.3914(4) 0.5645(3) 0.0325(12) Uani 1 1 d . . .
C77 C 0.7778(4) 0.2154(4) 0.6062(3) 0.0360(12) Uani 1 1 d . . .
H77A H 0.7224 0.1702 0.5952 0.080 Uiso 1 1 calc R . .
H77B H 0.7980 0.2506 0.6597 0.080 Uiso 1 1 calc R . .
H77C H 0.8158 0.1901 0.5879 0.080 Uiso 1 1 calc R . .
C78 C 0.7835(5) 0.2613(5) 0.3737(3) 0.061(2) Uani 1 1 d . . .
H78A H 0.7410 0.2035 0.3428 0.080 Uiso 1 1 calc R . .
H78B H 0.8387 0.2624 0.3723 0.080 Uiso 1 1 calc R . .
H78C H 0.7769 0.2997 0.3550 0.080 Uiso 1 1 calc R . .
C79 C 0.7300(4) 0.4672(4) 0.5985(3) 0.0419(14) Uani 1 1 d . . .
H79A H 0.7600 0.5100 0.5823 0.080 Uiso 1 1 calc R . .
H79B H 0.7463 0.4918 0.6524 0.080 Uiso 1 1 calc R . .
H79C H 0.6701 0.4483 0.5825 0.080 Uiso 1 1 calc R . .
C2 C 0.4330(3) 0.3007(3) 0.7304(3) 0.0288(11) Uani 1 1 d . . .
C82 C 0.3896(4) 0.2930(4) 0.6627(3) 0.0356(13) Uani 1 1 d . . .
C83 C 0.3070(4) 0.2835(5) 0.6528(4) 0.0493(16) Uani 1 1 d . . .
H83 H 0.2799 0.2760 0.6072 0.080 Uiso 1 1 calc R . .
C84 C 0.2631(4) 0.2847(4) 0.7085(4) 0.0456(15) Uani 1 1 d . . .
C85 C 0.3043(4) 0.2953(4) 0.7761(3) 0.0364(13) Uani 1 1 d . . .
H85 H 0.2763 0.2978 0.8147 0.080 Uiso 1 1 calc R . .
C86 C 0.3864(3) 0.3023(3) 0.7875(3) 0.0288(11) Uani 1 1 d . . .
C87 C 0.4340(4) 0.2963(5) 0.6006(3) 0.0479(16) Uani 1 1 d . . .
H87A H 0.4077 0.2409 0.5572 0.080 Uiso 1 1 calc R . .
H87B H 0.4926 0.3103 0.6174 0.080 Uiso 1 1 calc R . .
H87C H 0.4300 0.3397 0.5877 0.080 Uiso 1 1 calc R . .
C88 C 0.1718(4) 0.2722(6) 0.6964(5) 0.070(2) Uani 1 1 d . . .
H88A H 0.1555 0.2737 0.6501 0.080 Uiso 1 1 calc R . .
H88B H 0.1663 0.3178 0.7375 0.080 Uiso 1 1 calc R . .
H88C H 0.1359 0.2173 0.6940 0.080 Uiso 1 1 calc R . .
C89 C 0.4291(4) 0.3151(4) 0.8628(3) 0.0393(13) Uani 1 1 d . . .
H89A H 0.4680 0.3748 0.8922 0.080 Uiso 1 1 calc R . .
H89B H 0.4593 0.2797 0.8546 0.080 Uiso 1 1 calc R . .
H89C H 0.3869 0.2987 0.8894 0.080 Uiso 1 1 calc R . .
C1 C 0.7343(3) 0.2534(3) 0.8656(3) 0.0283(11) Uani 1 1 d . . .
C92 C 0.7957(3) 0.2989(3) 0.9361(3) 0.0285(11) Uani 1 1 d . . .
C93 C 0.8336(3) 0.2579(4) 0.9619(3) 0.0332(12) Uani 1 1 d . . .
H93 H 0.8726 0.2897 1.0083 0.080 Uiso 1 1 calc R . .
C94 C 0.8155(3) 0.1714(4) 0.9211(3) 0.0351(13) Uani 1 1 d . . .
C95 C 0.7594(4) 0.1262(4) 0.8512(3) 0.0367(13) Uani 1 1 d . . .
H95 H 0.7479 0.0684 0.8222 0.080 Uiso 1 1 calc R . .
C96 C 0.7195(3) 0.1648(3) 0.8229(3) 0.0286(11) Uani 1 1 d . . .
C97 C 0.8222(3) 0.3940(4) 0.9836(3) 0.0380(13) Uani 1 1 d . . .
H97A H 0.8067 0.4028 1.0308 0.080 Uiso 1 1 calc R . .
H97B H 0.7943 0.4150 0.9577 0.080 Uiso 1 1 calc R . .
H97C H 0.8824 0.4248 0.9928 0.080 Uiso 1 1 calc R . .
C98 C 0.8560(4) 0.1277(5) 0.9522(4) 0.0509(16) Uani 1 1 d . . .
H98A H 0.8163 0.0943 0.9717 0.080 Uiso 1 1 calc R . .
H98B H 0.9055 0.1709 0.9918 0.080 Uiso 1 1 calc R . .
H98C H 0.8720 0.0902 0.9127 0.080 Uiso 1 1 calc R . .
C99 C 0.6618(4) 0.1120(4) 0.7445(3) 0.0410(14) Uani 1 1 d . . .
H99A H 0.6951 0.1030 0.7081 0.080 Uiso 1 1 calc R . .
H99B H 0.6312 0.1425 0.7359 0.080 Uiso 1 1 calc R . .
H99C H 0.6224 0.0571 0.7398 0.080 Uiso 1 1 calc R . .
O3 O 0.5357(3) 0.8006(3) 0.7038(3) 0.0545(12) Uani 1 1 d . . .
C101 C 0.4843(6) 0.7230(6) 0.5693(4) 0.077(2) Uani 1 1 d . . .
H10E H 0.5352 0.7573 0.5602 0.080 Uiso 1 1 calc R . .
H10F H 0.4368 0.7035 0.5294 0.080 Uiso 1 1 calc R . .
H10G H 0.4891 0.6739 0.5712 0.080 Uiso 1 1 calc R . .
C102 C 0.4718(6) 0.7761(6) 0.6420(4) 0.074(2) Uani 1 1 d . . .
H10H H 0.4710 0.8277 0.6411 0.080 Uiso 1 1 calc R . .
H10I H 0.4172 0.7433 0.6483 0.080 Uiso 1 1 calc R . .
C103 C 0.5305(6) 0.8541(7) 0.7733(5) 0.085(3) Uani 1 1 d . . .
H10J H 0.4766 0.8251 0.7827 0.080 Uiso 1 1 calc R . .
H10K H 0.5322 0.9065 0.7722 0.080 Uiso 1 1 calc R . .
C104 C 0.5995(6) 0.8777(6) 0.8353(4) 0.073(2) Uani 1 1 d . . .
H10L H 0.5966 0.8263 0.8381 0.080 Uiso 1 1 calc R . .
H10M H 0.5938 0.9158 0.8820 0.080 Uiso 1 1 calc R . .
H10N H 0.6531 0.9064 0.8263 0.080 Uiso 1 1 calc R . .
O4A O 0.6459(6) 0.4839(6) 0.3861(5) 0.081(2) Uiso 0.706(8) 1 d PD B 3
C11A C 0.6730(11) 0.4095(8) 0.2749(9) 0.119(6) Uiso 0.706(8) 1 d PD B 3
H11C H 0.6945 0.3838 0.3004 0.080 Uiso 0.706(8) 1 calc PR B 3
H11D H 0.7005 0.4112 0.2349 0.080 Uiso 0.706(8) 1 calc PR B 3
H11E H 0.6130 0.3756 0.2544 0.080 Uiso 0.706(8) 1 calc PR B 3
C12A C 0.6902(9) 0.5003(8) 0.3300(6) 0.085(4) Uiso 0.706(8) 1 d PD B 3
H12A H 0.7504 0.5364 0.3517 0.080 Uiso 0.706(8) 1 calc PR B 3
H12B H 0.6667 0.5272 0.3066 0.080 Uiso 0.706(8) 1 calc PR B 3
C13A C 0.6725(8) 0.5629(7) 0.4515(6) 0.084(4) Uiso 0.706(8) 1 d PD B 3
H13A H 0.6768 0.6089 0.4379 0.080 Uiso 0.706(8) 1 calc PR B 3
H13B H 0.7277 0.5782 0.4802 0.080 Uiso 0.706(8) 1 calc PR B 3
C14A C 0.6084(8) 0.5514(9) 0.4971(7) 0.079(3) Uiso 0.706(8) 1 d PD B 3
H14A H 0.5532 0.5309 0.4666 0.080 Uiso 0.706(8) 1 calc PR B 3
H14B H 0.6219 0.6058 0.5396 0.080 Uiso 0.706(8) 1 calc PR B 3
H14C H 0.6088 0.5100 0.5145 0.080 Uiso 0.706(8) 1 calc PR B 3
O4B O 0.6577(14) 0.5214(14) 0.3804(11) 0.081(2) Uiso 0.294(8) 1 d PD B 4
C11B C 0.688(2) 0.477(2) 0.2633(16) 0.081(9) Uiso 0.294(8) 1 d PD B 4
H11F H 0.6391 0.4376 0.2215 0.080 Uiso 0.294(8) 1 calc PR B 4
H11G H 0.7375 0.4729 0.2483 0.080 Uiso 0.294(8) 1 calc PR B 4
H11H H 0.6934 0.5349 0.2790 0.080 Uiso 0.294(8) 1 calc PR B 4
C12B C 0.676(2) 0.4531(19) 0.3284(12) 0.085(4) Uiso 0.294(8) 1 d PD B 4
H12C H 0.6287 0.3967 0.3122 0.080 Uiso 0.294(8) 1 calc PR B 4
H12D H 0.7266 0.4531 0.3505 0.080 Uiso 0.294(8) 1 calc PR B 4
C13B C 0.667(2) 0.518(2) 0.4505(11) 0.084(4) Uiso 0.294(8) 1 d PD B 4
H13C H 0.7223 0.5215 0.4650 0.080 Uiso 0.294(8) 1 calc PR B 4
H13D H 0.6247 0.4632 0.4451 0.080 Uiso 0.294(8) 1 calc PR B 4
C14B C 0.656(2) 0.5914(18) 0.5115(15) 0.079(3) Uiso 0.294(8) 1 d PD B 4
H14D H 0.6014 0.5892 0.4965 0.080 Uiso 0.294(8) 1 calc PR B 4
H14E H 0.6996 0.6457 0.5193 0.080 Uiso 0.294(8) 1 calc PR B 4
H14F H 0.6594 0.5857 0.5575 0.080 Uiso 0.294(8) 1 calc PR B 4
C21A C 0.7474(16) -0.0994(18) 0.6570(16) 0.141(7) Uiso 0.490(9) 1 d PD C 5
H21C H 0.6980 -0.0897 0.6501 0.080 Uiso 0.490(9) 1 calc PR C 5
H21D H 0.7691 -0.0795 0.7097 0.080 Uiso 0.490(9) 1 calc PR C 5
H21E H 0.7328 -0.1602 0.6304 0.080 Uiso 0.490(9) 1 calc PR C 5
C22A C 0.8862(12) -0.0472(10) 0.5319(9) 0.101(4) Uiso 0.490(9) 1 d PG C 5
H22C H 0.8988 -0.0753 0.4869 0.080 Uiso 0.490(9) 1 calc PR C 5
C23A C 0.9240(13) 0.0427(10) 0.5699(11) 0.120(4) Uiso 0.490(9) 1 d PG C 5
H23C H 0.9619 0.0748 0.5503 0.080 Uiso 0.490(9) 1 calc PR C 5
C24A C 0.9052(12) 0.0848(7) 0.6371(10) 0.097(4) Uiso 0.490(9) 1 d PG C 5
H24C H 0.9304 0.1450 0.6625 0.080 Uiso 0.490(9) 1 calc PR C 5
C25A C 0.8485(10) 0.0369(10) 0.6663(8) 0.090(4) Uiso 0.490(9) 1 d PG C 5
H25A H 0.8359 0.0651 0.7113 0.080 Uiso 0.490(9) 1 calc PR C 5
C26A C 0.8107(10) -0.0530(10) 0.6283(9) 0.097(5) Uiso 0.490(9) 1 d PGD C 5
C27A C 0.8296(11) -0.0951(7) 0.5611(9) 0.107(5) Uiso 0.490(9) 1 d PG C 5
H27A H 0.8043 -0.1553 0.5357 0.080 Uiso 0.490(9) 1 calc PR C 5
C21B C 0.7684(16) -0.1540(13) 0.5907(16) 0.141(7) Uiso 0.510(9) 1 d PD C 6
H21F H 0.7868 -0.1606 0.6336 0.080 Uiso 0.510(9) 1 calc PR C 6
H21G H 0.7770 -0.1932 0.5465 0.080 Uiso 0.510(9) 1 calc PR C 6
H21H H 0.7093 -0.1665 0.5840 0.080 Uiso 0.510(9) 1 calc PR C 6
C22B C 0.8717(12) -0.0495(8) 0.5575(9) 0.101(4) Uiso 0.510(9) 1 d PG C 6
H22D H 0.8745 -0.0952 0.5174 0.080 Uiso 0.510(9) 1 calc PR C 6
C23B C 0.9228(12) 0.0354(10) 0.5725(10) 0.120(4) Uiso 0.510(9) 1 d PG C 6
H23D H 0.9597 0.0466 0.5424 0.080 Uiso 0.510(9) 1 calc PR C 6
C24B C 0.9187(11) 0.1037(7) 0.6326(10) 0.097(4) Uiso 0.510(9) 1 d PG C 6
H24D H 0.9529 0.1605 0.6426 0.080 Uiso 0.510(9) 1 calc PR C 6
C25B C 0.8635(10) 0.0871(8) 0.6776(8) 0.090(4) Uiso 0.510(9) 1 d PG C 6
H25B H 0.8608 0.1328 0.7178 0.080 Uiso 0.510(9) 1 calc PR C 6
C26B C 0.8124(9) 0.0021(10) 0.6626(9) 0.097(5) Uiso 0.510(9) 1 d PG C 6
H26B H 0.7755 -0.0090 0.6928 0.080 Uiso 0.510(9) 1 calc PR C 6
C27B C 0.8166(10) -0.0662(7) 0.6026(10) 0.107(5) Uiso 0.510(9) 1 d PGD C 6

loop_
_atom_site_aniso_label
_atom_site_aniso_U_11
_atom_site_aniso_U_22
_atom_site_aniso_U_33
_atom_site_aniso_U_23
_atom_site_aniso_U_13
_atom_site_aniso_U_12
Cu8 0.0276(3) 0.0316(4) 0.0279(3) 0.0136(3) 0.0068(3) 0.0161(3)
Cu7 0.0239(3) 0.0239(3) 0.0251(3) 0.0112(3) 0.0056(3) 0.0093(3)
Cu6 0.0252(3) 0.0313(4) 0.0277(3) 0.0116(3) 0.0059(3) 0.0120(3)
Cu5 0.0258(3) 0.0289(4) 0.0245(3) 0.0124(3) 0.0049(3) 0.0095(3)
Cu4 0.0261(3) 0.0265(4) 0.0266(3) 0.0111(3) 0.0063(3) 0.0107(3)
Cu3 0.0256(3) 0.0306(4) 0.0248(3) 0.0115(3) 0.0059(3) 0.0096(3)
Cu2 0.0252(3) 0.0250(3) 0.0200(3) 0.0073(3) 0.0026(2) 0.0107(3)
Cu1 0.0228(3) 0.0260(3) 0.0206(3) 0.0075(3) 0.0029(2) 0.0064(3)
N12 0.029(2) 0.024(2) 0.028(2) 0.008(2) 0.0052(19) 0.0127(19)
N11 0.026(2) 0.031(2) 0.026(2) 0.013(2) 0.0097(18) 0.0149(19)
N15 0.027(2) 0.027(3) 0.028(2) -0.002(2) -0.0005(19) 0.013(2)
N16 0.030(2) 0.030(3) 0.033(2) 0.013(2) 0.0033(19) 0.015(2)
N13 0.027(2) 0.022(2) 0.022(2) 0.0088(18) 0.0072(17) 0.0120(18)
N14 0.026(2) 0.024(2) 0.026(2) 0.0104(19) 0.0078(18) 0.0100(19)
N2 0.018(2) 0.028(2) 0.0150(19) 0.0053(18) -0.0020(15) 0.0074(18)
N1 0.026(2) 0.026(2) 0.017(2) 0.0089(18) -0.0034(17) 0.0083(18)
N5 0.023(2) 0.027(2) 0.019(2) 0.0064(18) 0.0014(17) 0.0112(18)
N6 0.026(2) 0.032(3) 0.021(2) 0.008(2) 0.0043(18) 0.013(2)
N3 0.021(2) 0.031(2) 0.020(2) 0.0090(19) 0.0010(17) 0.0069(19)
N4 0.029(2) 0.032(3) 0.024(2) 0.007(2) 0.0034(18) 0.014(2)
O1 0.0261(19) 0.032(2) 0.035(2) 0.0143(18) 0.0071(16) 0.0075(17)
C1P 0.027(3) 0.025(3) 0.045(3) 0.014(3) 0.013(2) 0.010(2)
C2P 0.030(3) 0.023(3) 0.040(3) 0.010(3) 0.006(2) 0.010(2)
C3P 0.023(2) 0.022(3) 0.032(3) 0.013(2) 0.007(2) 0.008(2)
C4P 0.033(3) 0.024(3) 0.041(3) 0.005(3) 0.004(3) 0.011(2)
C11 0.038(3) 0.027(3) 0.039(3) 0.014(3) 0.001(3) 0.016(3)
C12 0.038(3) 0.034(3) 0.030(3) 0.013(3) 0.006(2) 0.022(3)
C13 0.046(4) 0.035(3) 0.045(4) 0.018(3) 0.000(3) 0.020(3)
C14 0.042(4) 0.047(4) 0.050(4) 0.021(3) 0.001(3) 0.023(3)
C15 0.033(3) 0.041(4) 0.042(3) 0.012(3) 0.002(3) 0.016(3)
C16 0.033(3) 0.034(3) 0.037(3) 0.012(3) 0.008(2) 0.018(3)
C17 0.031(3) 0.026(3) 0.042(3) 0.022(3) 0.015(2) 0.015(2)
C18 0.033(3) 0.025(3) 0.023(3) 0.009(2) 0.008(2) 0.015(2)
C19 0.031(3) 0.028(3) 0.028(3) 0.011(2) 0.010(2) 0.014(2)
C20 0.040(3) 0.032(3) 0.035(3) 0.009(3) 0.012(3) 0.017(3)
C21 0.046(4) 0.041(4) 0.035(3) 0.014(3) 0.019(3) 0.025(3)
C22 0.053(4) 0.039(3) 0.037(3) 0.020(3) 0.026(3) 0.024(3)
C23 0.039(3) 0.036(3) 0.037(3) 0.018(3) 0.019(3) 0.017(3)
C24 0.021(2) 0.026(3) 0.027(3) 0.011(2) 0.003(2) 0.006(2)
C25 0.027(3) 0.020(3) 0.017(2) 0.002(2) 0.002(2) 0.011(2)
C26 0.033(3) 0.038(3) 0.030(3) 0.012(3) 0.007(2) 0.017(3)
C27 0.046(4) 0.050(4) 0.034(3) 0.021(3) 0.008(3) 0.027(3)
C28 0.049(4) 0.045(4) 0.031(3) 0.021(3) 0.013(3) 0.028(3)
C29 0.037(3) 0.032(3) 0.029(3) 0.017(3) 0.010(2) 0.017(3)
C31 0.028(3) 0.021(3) 0.024(3) 0.009(2) 0.005(2) 0.006(2)
C32 0.026(3) 0.025(3) 0.016(2) 0.005(2) 0.004(2) 0.010(2)
C33 0.022(2) 0.030(3) 0.021(2) 0.011(2) -0.0014(19) 0.008(2)
C34 0.025(3) 0.025(3) 0.022(2) 0.005(2) 0.003(2) 0.010(2)
C35 0.025(3) 0.035(3) 0.031(3) 0.008(3) 0.004(2) 0.015(2)
C36 0.032(3) 0.034(3) 0.027(3) 0.006(3) 0.007(2) 0.009(3)
C37 0.032(3) 0.044(4) 0.036(3) 0.003(3) 0.015(3) 0.015(3)
C38 0.036(3) 0.049(4) 0.049(4) 0.004(3) 0.021(3) 0.014(3)
C39 0.027(3) 0.045(4) 0.056(4) 0.005(3) 0.011(3) 0.012(3)
C40 0.030(3) 0.041(4) 0.034(3) 0.003(3) 0.006(2) 0.016(3)
C41 0.025(3) 0.034(3) 0.020(2) 0.006(2) -0.004(2) 0.011(2)
C42 0.024(3) 0.029(3) 0.026(3) 0.007(2) 0.001(2) 0.014(2)
C43 0.037(3) 0.034(3) 0.019(3) 0.009(2) 0.002(2) 0.013(3)
C44 0.037(3) 0.042(4) 0.021(3) 0.008(3) 0.003(2) 0.019(3)
C45 0.034(3) 0.041(3) 0.028(3) 0.015(3) 0.009(2) 0.017(3)
C46 0.030(3) 0.031(3) 0.027(3) 0.009(2) 0.007(2) 0.015(2)
C47 0.027(3) 0.028(3) 0.027(3) 0.014(2) -0.002(2) 0.002(2)
C48 0.025(3) 0.041(3) 0.022(3) 0.017(2) 0.000(2) 0.009(2)
C49 0.029(3) 0.050(4) 0.030(3) 0.025(3) 0.004(2) 0.011(3)
C50 0.039(3) 0.062(4) 0.037(3) 0.030(3) 0.009(3) 0.022(3)
C51 0.033(3) 0.073(5) 0.026(3) 0.022(3) -0.002(2) 0.015(3)
C52 0.029(3) 0.057(4) 0.030(3) 0.016(3) -0.006(2) 0.012(3)
C53 0.027(3) 0.043(4) 0.026(3) 0.010(3) -0.003(2) 0.005(3)
C54 0.020(3) 0.049(4) 0.026(3) 0.018(3) 0.009(2) 0.010(2)
C55 0.026(3) 0.051(4) 0.024(3) 0.015(3) 0.005(2) 0.020(3)
C56 0.049(4) 0.066(5) 0.029(3) 0.016(3) 0.015(3) 0.036(4)
C57 0.060(4) 0.066(5) 0.032(3) 0.005(3) 0.012(3) 0.038(4)
C58 0.061(4) 0.044(4) 0.042(4) 0.007(3) 0.008(3) 0.031(3)
C59 0.042(3) 0.035(3) 0.030(3) 0.005(3) 0.004(3) 0.020(3)
C4 0.023(3) 0.031(3) 0.029(3) 0.013(2) 0.006(2) 0.014(2)
C62 0.032(3) 0.031(3) 0.022(2) 0.012(2) 0.006(2) 0.017(2)
C63 0.032(3) 0.030(3) 0.025(3) 0.013(2) 0.003(2) 0.017(2)
C64 0.033(3) 0.039(3) 0.023(3) 0.012(3) 0.007(2) 0.019(3)
C65 0.040(3) 0.039(3) 0.029(3) 0.019(3) 0.015(2) 0.027(3)
C66 0.030(3) 0.032(3) 0.028(3) 0.015(2) 0.012(2) 0.017(2)
C67 0.032(3) 0.041(3) 0.031(3) 0.009(3) 0.003(2) 0.025(3)
C68 0.052(4) 0.056(4) 0.031(3) -0.001(3) 0.006(3) 0.031(4)
C69 0.035(3) 0.056(4) 0.039(3) 0.019(3) 0.014(3) 0.026(3)
C3 0.025(3) 0.032(3) 0.028(3) 0.014(2) 0.003(2) 0.009(2)
C72 0.019(2) 0.028(3) 0.031(3) 0.008(2) 0.001(2) 0.004(2)
C73 0.026(3) 0.030(3) 0.032(3) 0.005(3) 0.004(2) 0.001(2)
C74 0.031(3) 0.049(4) 0.026(3) 0.014(3) 0.010(2) 0.003(3)
C75 0.035(3) 0.050(4) 0.035(3) 0.024(3) 0.004(3) 0.008(3)
C76 0.028(3) 0.035(3) 0.029(3) 0.015(3) 0.002(2) 0.008(2)
C77 0.037(3) 0.028(3) 0.036(3) 0.012(3) 0.002(2) 0.009(3)
C78 0.065(5) 0.060(5) 0.029(3) 0.014(3) 0.015(3) 0.003(4)
C79 0.049(4) 0.053(4) 0.037(3) 0.027(3) 0.008(3) 0.028(3)
C2 0.031(3) 0.028(3) 0.027(3) 0.010(2) 0.006(2) 0.015(2)
C82 0.039(3) 0.042(4) 0.038(3) 0.024(3) 0.010(3) 0.024(3)
C83 0.049(4) 0.069(5) 0.043(4) 0.029(4) 0.010(3) 0.036(4)
C84 0.044(4) 0.052(4) 0.049(4) 0.020(3) 0.011(3) 0.032(3)
C85 0.035(3) 0.036(3) 0.044(3) 0.016(3) 0.017(3) 0.022(3)
C86 0.032(3) 0.027(3) 0.027(3) 0.010(2) 0.008(2) 0.015(2)
C87 0.060(4) 0.068(5) 0.039(3) 0.032(4) 0.017(3) 0.041(4)
C88 0.044(4) 0.103(7) 0.083(6) 0.044(5) 0.019(4) 0.048(5)
C89 0.045(3) 0.045(4) 0.026(3) 0.009(3) 0.010(3) 0.025(3)
C1 0.027(3) 0.032(3) 0.023(3) 0.010(2) 0.007(2) 0.011(2)
C92 0.021(3) 0.030(3) 0.028(3) 0.012(2) 0.008(2) 0.007(2)
C93 0.023(3) 0.047(4) 0.031(3) 0.019(3) 0.006(2) 0.013(3)
C94 0.030(3) 0.045(4) 0.036(3) 0.024(3) 0.011(2) 0.016(3)
C95 0.041(3) 0.035(3) 0.040(3) 0.019(3) 0.016(3) 0.018(3)
C96 0.029(3) 0.027(3) 0.029(3) 0.012(2) 0.008(2) 0.013(2)
C97 0.026(3) 0.038(3) 0.035(3) 0.008(3) 0.000(2) 0.009(3)
C98 0.051(4) 0.059(4) 0.059(4) 0.039(4) 0.013(3) 0.028(4)
C99 0.048(4) 0.033(3) 0.026(3) 0.005(3) 0.001(3) 0.011(3)
O3 0.066(3) 0.067(3) 0.057(3) 0.033(3) 0.023(3) 0.047(3)
C101 0.091(6) 0.096(7) 0.054(5) 0.035(5) 0.017(5) 0.048(6)
C102 0.077(6) 0.101(7) 0.059(5) 0.041(5) 0.006(4) 0.049(5)
C103 0.111(7) 0.115(8) 0.066(5) 0.031(5) 0.031(5) 0.092(7)
C104 0.101(7) 0.082(6) 0.061(5) 0.033(5) 0.024(5) 0.062(6)

loop_
_atom_type_symbol
_atom_type_description
_atom_type_scat_dispersion_real
_atom_type_scat_dispersion_imag
_atom_type_scat_source
C C 0.0033 0.0016 'International Tables Vol C Tables 4.2.6.8 and 6.1.1.4'
H H 0.0000 0.0000 'International Tables Vol C Tables 4.2.6.8 and 6.1.1.4'
N N 0.0061 0.0033 'International Tables Vol C Tables 4.2.6.8 and 6.1.1.4'
O O 0.0106 0.0060 'International Tables Vol C Tables 4.2.6.8 and 6.1.1.4'
Cu Cu 0.3201 1.2651 'International Tables Vol C Tables 4.2.6.8 and 6.1.1.4'

loop_
_geom_angle_atom_site_label_1
_geom_angle_atom_site_label_2
_geom_angle_atom_site_label_3
_geom_angle
N12 Cu8 N16 111.49(17)
N12 Cu8 C4 120.55(18)
N16 Cu8 C4 127.81(17)
N12 Cu8 N15 77.19(15)
N16 Cu8 N15 77.95(16)
C4 Cu8 N15 116.00(18)
N12 Cu8 Cu6 117.15(12)
N16 Cu8 Cu6 104.22(12)
C4 Cu8 Cu6 48.60(14)
N15 Cu8 Cu6 162.20(11)
N11 Cu7 N14 112.36(17)
N11 Cu7 C3 120.66(18)
N14 Cu7 C3 126.98(18)
N11 Cu7 N13 77.04(14)
N14 Cu7 N13 77.21(14)
C3 Cu7 N13 113.65(16)
N11 Cu7 Cu5 112.48(11)
N14 Cu7 Cu5 110.61(11)
C3 Cu7 Cu5 48.77(13)
N13 Cu7 Cu5 162.29(10)
O1 Cu6 C4 176.99(19)
O1 Cu6 Cu8 125.09(11)
C4 Cu6 Cu8 57.88(15)
O1 Cu6 Cu3 40.96(11)
C4 Cu6 Cu3 136.19(15)
Cu8 Cu6 Cu3 154.69(3)
O1 Cu6 Cu5 37.86(10)
C4 Cu6 Cu5 143.98(14)
Cu8 Cu6 Cu5 94.32(3)
Cu3 Cu6 Cu5 62.74(2)
O1 Cu5 C3 172.7(2)
O1 Cu5 Cu7 131.53(12)
C3 Cu5 Cu7 55.78(16)
O1 Cu5 Cu6 38.12(12)
C3 Cu5 Cu6 148.53(16)
Cu7 Cu5 Cu6 96.71(3)
O1 Cu5 Cu3 36.55(11)
C3 Cu5 Cu3 144.06(15)
Cu7 Cu5 Cu3 114.39(3)
Cu6 Cu5 Cu3 56.80(2)
O1 Cu4 C2 177.44(19)
O1 Cu4 Cu2 124.86(12)
C2 Cu4 Cu2 56.91(15)
O1 Cu4 Cu3 35.42(11)
C2 Cu4 Cu3 147.13(15)
Cu2 Cu4 Cu3 97.01(3)
O1 Cu3 C1 175.92(19)
O1 Cu3 Cu1 126.53(11)
C1 Cu3 Cu1 57.37(14)
O1 Cu3 Cu6 40.91(12)
C1 Cu3 Cu6 137.23(17)
Cu1 Cu3 Cu6 121.37(3)
O1 Cu3 Cu5 36.27(11)
C1 Cu3 Cu5 140.64(14)
Cu1 Cu3 Cu5 155.51(3)
Cu6 Cu3 Cu5 60.46(2)
O1 Cu3 Cu4 34.96(11)
C1 Cu3 Cu4 149.07(15)
Cu1 Cu3 Cu4 94.27(3)
Cu6 Cu3 Cu4 65.78(2)
Cu5 Cu3 Cu4 63.32(2)
N2 Cu2 N6 110.06(16)
N2 Cu2 C2 134.32(18)
N6 Cu2 C2 115.44(18)
N2 Cu2 N5 79.34(15)
N6 Cu2 N5 76.42(15)
C2 Cu2 N5 114.66(17)
N2 Cu2 Cu4 114.84(12)
N6 Cu2 Cu4 105.06(12)
C2 Cu2 Cu4 49.24(15)
N5 Cu2 Cu4 163.23(10)
N1 Cu1 N4 114.14(17)
N1 Cu1 C1 116.59(18)
N4 Cu1 C1 129.22(19)
N1 Cu1 N3 77.77(15)
N4 Cu1 N3 77.91(16)
C1 Cu1 N3 110.67(16)
N1 Cu1 Cu3 108.02(11)
N4 Cu1 Cu3 115.81(13)
C1 Cu1 Cu3 48.42(13)
N3 Cu1 Cu3 158.98(10)
C2P N12 N11 108.0(4)
C2P N12 Cu8 120.1(3)
N11 N12 Cu8 131.6(3)
C3P N11 N12 107.6(4)
C3P N11 Cu7 119.9(3)
N12 N11 Cu7 132.2(3)
C11 N15 C4P 110.7(4)
C11 N15 C5B 98.8(14)
C4P N15 C5B 104.1(13)
C11 N15 C5A 116.4(4)
C4P N15 C5A 113.4(4)
C5B N15 C5A 27.8(13)
C11 N15 Cu8 100.0(3)
C4P N15 Cu8 101.4(3)
C5B N15 Cu8 140.4(14)
C5A N15 Cu8 113.2(4)
C16 N16 C12 118.3(5)
C16 N16 Cu8 124.1(4)
C12 N16 Cu8 117.6(4)
C24 N13 C17 111.3(4)
C24 N13 C18 115.5(4)
C17 N13 C18 111.7(4)
C24 N13 Cu7 98.5(3)
C17 N13 Cu7 100.0(3)
C18 N13 Cu7 118.2(3)
C25 N14 C29 117.5(4)
C25 N14 Cu7 117.6(3)
C29 N14 Cu7 124.7(3)
C32 N2 N1 107.8(4)
C32 N2 Cu2 117.3(3)
N1 N2 Cu2 134.7(3)
C33 N1 N2 107.5(4)
C33 N1 Cu1 117.7(3)
N2 N1 Cu1 133.7(3)
C41 N5 C34 112.7(4)
C41 N5 C35 111.3(4)
C34 N5 C35 113.6(4)
C41 N5 Cu2 101.2(3)
C34 N5 Cu2 98.8(3)
C35 N5 Cu2 118.2(3)
C42 N6 C46 118.6(4)
C42 N6 Cu2 118.2(3)
C46 N6 Cu2 123.1(4)
C54 N3 C47 111.5(4)
C54 N3 C48 115.2(4)
C47 N3 C48 111.1(4)
C54 N3 Cu1 97.3(3)
C47 N3 Cu1 100.3(3)
C48 N3 Cu1 120.0(3)
C59 N4 C55 118.6(5)
C59 N4 Cu1 125.3(4)
C55 N4 Cu1 115.9(4)
Cu4 O1 Cu5 117.6(2)
Cu4 O1 Cu6 118.18(19)
Cu5 O1 Cu6 104.02(17)
Cu4 O1 Cu3 109.62(17)
Cu5 O1 Cu3 107.18(18)
Cu6 O1 Cu3 98.13(17)
C3P C1P C2P 104.1(4)
N12 C2P C1P 110.2(5)
N12 C2P C4P 117.9(5)
C1P C2P C4P 131.9(5)
N11 C3P C1P 110.2(4)
N11 C3P C17 117.9(4)
C1P C3P C17 131.8(4)
N15 C4P C2P 110.6(4)
N15 C5A C6A 114.3(5)
N15 C5A C10A 111.7(5)
C6A C5A C10A 109.9(5)
C5A C6A C7A 109.7(5)
C8A C7A C6A 110.9(6)
C9A C8A C7A 111.2(6)
C8A C9A C10A 110.8(6)
C5A C10A C9A 111.4(6)
N15 C5B C6B 106(2)
N15 C5B C10B 103(2)
C6B C5B C10B 108(3)
C5B C6B C7B 115(3)
C8B C7B C6B 107(3)
C9B C8B C7B 111(3)
C10B C9B C8B 112(3)
C9B C10B C5B 113(3)
N15 C11 C12 113.4(4)
N16 C12 C13 121.5(5)
N16 C12 C11 117.5(4)
C13 C12 C11 121.0(5)
C14 C13 C12 120.2(5)
C13 C14 C15 119.0(6)
C16 C15 C14 117.6(6)
N16 C16 C15 123.4(5)
N13 C17 C3P 110.9(4)
N13 C18 C19 111.1(4)
N13 C18 C23 114.8(4)
C19 C18 C23 109.8(4)
C18 C19 C20 111.3(4)
C21 C20 C19 110.7(5)
C20 C21 C22 110.1(4)
C23 C22 C21 111.2(4)
C22 C23 C18 111.0(5)
N13 C24 C25 114.4(4)
N14 C25 C26 121.8(4)
N14 C25 C24 117.5(4)
C26 C25 C24 120.5(4)
C27 C26 C25 119.1(5)
C28 C27 C26 119.1(5)
C27 C28 C29 119.2(5)
N14 C29 C28 123.3(5)
C33 C31 C32 104.0(4)
N2 C32 C31 110.0(4)
N2 C32 C34 119.5(4)
C31 C32 C34 130.4(5)
N1 C33 C31 110.6(4)
N1 C33 C47 118.9(4)
C31 C33 C47 130.4(4)
N5 C34 C32 112.4(4)
N5 C35 C36 112.5(4)
N5 C35 C40 114.7(4)
C36 C35 C40 109.0(5)
C35 C36 C37 110.8(5)
C38 C37 C36 112.0(5)
C37 C38 C39 110.6(5)
C38 C39 C40 110.1(5)
C35 C40 C39 111.4(5)
N5 C41 C42 113.3(4)
N6 C42 C43 121.8(5)
N6 C42 C41 117.8(4)
C43 C42 C41 120.4(5)
C44 C43 C42 119.4(5)
C45 C44 C43 119.0(5)
C44 C45 C46 119.2(5)
N6 C46 C45 121.9(5)
N3 C47 C33 112.9(4)
N3 C48 C53 112.5(4)
N3 C48 C49 114.9(4)
C53 C48 C49 109.8(4)
C50 C49 C48 110.7(4)
C51 C50 C49 111.1(5)
C50 C51 C52 111.2(5)
C51 C52 C53 111.5(5)
C48 C53 C52 111.7(5)
N3 C54 C55 113.0(4)
N4 C55 C56 121.2(6)
N4 C55 C54 117.3(4)
C56 C55 C54 121.5(5)
C57 C56 C55 119.5(6)
C56 C57 C58 119.3(6)
C59 C58 C57 118.8(6)
N4 C59 C58 122.6(6)
C62 C4 C66 115.6(5)
C62 C4 Cu6 120.9(4)
C66 C4 Cu6 121.1(4)
C62 C4 Cu8 101.4(3)
C66 C4 Cu8 111.0(3)
Cu6 C4 Cu8 73.53(17)
C63 C62 C4 121.6(4)
C63 C62 C67 117.2(5)
C4 C62 C67 121.1(5)
C62 C63 C64 121.3(5)
C65 C64 C63 118.0(5)
C65 C64 C68 122.2(5)
C63 C64 C68 119.7(5)
C64 C65 C66 121.7(5)
C65 C66 C4 121.6(5)
C65 C66 C69 119.5(4)
C4 C66 C69 118.8(5)
C72 C3 C76 117.3(5)
C72 C3 Cu5 120.9(4)
C76 C3 Cu5 118.6(4)
C72 C3 Cu7 107.5(4)
C76 C3 Cu7 104.3(4)
Cu5 C3 Cu7 75.44(18)
C73 C72 C3 121.6(5)
C73 C72 C77 117.5(5)
C3 C72 C77 120.9(5)
C72 C73 C74 120.8(5)
C75 C74 C73 118.2(5)
C75 C74 C78 121.3(6)
C73 C74 C78 120.5(6)
C74 C75 C76 122.5(5)
C75 C76 C3 119.5(5)
C75 C76 C79 119.5(5)
C3 C76 C79 121.0(5)
C82 C2 C86 115.3(5)
C82 C2 Cu4 122.4(4)
C86 C2 Cu4 120.4(4)
C82 C2 Cu2 105.9(4)
C86 C2 Cu2 104.3(3)
Cu4 C2 Cu2 73.85(17)
C83 C82 C2 121.3(5)
C83 C82 C87 118.4(5)
C2 C82 C87 120.3(5)
C82 C83 C84 122.2(6)
C83 C84 C85 118.0(5)
C83 C84 C88 121.8(6)
C85 C84 C88 120.1(6)
C84 C85 C86 121.5(5)
C85 C86 C2 121.5(5)
C85 C86 C89 119.4(5)
C2 C86 C89 119.0(5)
C92 C1 C96 114.9(5)
C92 C1 Cu3 122.0(4)
C96 C1 Cu3 121.3(4)
C92 C1 Cu1 105.9(3)
C96 C1 Cu1 104.0(3)
Cu3 C1 Cu1 74.21(17)
C93 C92 C1 121.6(5)
C93 C92 C97 118.0(5)
C1 C92 C97 120.4(5)
C94 C93 C92 122.4(5)
C95 C94 C93 117.8(5)
C95 C94 C98 121.2(6)
C93 C94 C98 121.0(5)
C94 C95 C96 121.8(5)
C95 C96 C1 121.4(5)
C95 C96 C99 118.6(5)
C1 C96 C99 120.0(5)
C103 O3 C102 115.6(6)
O3 C102 C101 112.4(7)
O3 C103 C104 112.8(6)
C13A O4A C12A 108.7(8)
O4A C12A C11A 100.9(11)
O4A C13A C14A 107.7(10)
C13B O4B C12B 106.7(12)
O4B C12B C11B 102(2)
O4B C13B C14B 112(2)
C23A C22A C27A 120.0
C24A C23A C22A 120.0
C23A C24A C25A 120.0
C26A C25A C24A 120.0
C25A C26A C27A 120.0
C25A C26A C21A 118.0(16)
C27A C26A C21A 121.7(16)
C26A C27A C22A 120.0
C23B C22B C27B 120.0
C24B C23B C22B 120.0
C23B C24B C25B 120.0
C26B C25B C24B 120.0
C27B C26B C25B 120.0
C26B C27B C22B 120.0
C26B C27B C21B 119.9(16)
C22B C27B C21B 120.0(16)

loop_
_geom_bond_atom_site_label_1
_geom_bond_atom_site_label_2
_geom_bond_distance
Cu8 N12 1.989(4)
Cu8 N16 2.056(4)
Cu8 C4 2.155(5)
Cu8 N15 2.411(5)
Cu8 Cu6 2.4400(9)
Cu7 N11 1.992(4)
Cu7 N14 2.046(4)
Cu7 C3 2.120(5)
Cu7 N13 2.452(4)
Cu7 Cu5 2.4812(9)
Cu6 O1 1.853(4)
Cu6 C4 1.909(5)
Cu6 Cu3 2.8014(9)
Cu6 Cu5 2.9129(9)
Cu5 O1 1.843(3)
Cu5 C3 1.928(5)
Cu5 Cu3 2.9760(8)
Cu4 O1 1.834(4)
Cu4 C2 1.920(5)
Cu4 Cu2 2.4353(9)
Cu4 Cu3 3.0149(9)
Cu3 O1 1.855(4)
Cu3 C1 1.907(5)
Cu3 Cu1 2.4532(8)
Cu2 N2 1.971(4)
Cu2 N6 2.077(4)
Cu2 C2 2.124(5)
Cu2 N5 2.419(4)
Cu1 N1 2.000(4)
Cu1 N4 2.038(4)
Cu1 C1 2.147(5)
Cu1 N3 2.408(4)
N12 C2P 1.333(6)
N12 N11 1.371(5)
N11 C3P 1.342(6)
N15 C11 1.476(7)
N15 C4P 1.481(7)
N15 C5B 1.50(3)
N15 C5A 1.508(8)
N16 C16 1.343(7)
N16 C12 1.345(6)
N13 C24 1.459(6)
N13 C17 1.478(6)
N13 C18 1.495(6)
N14 C25 1.350(6)
N14 C29 1.356(6)
N2 C32 1.345(6)
N2 N1 1.375(5)
N1 C33 1.342(6)
N5 C41 1.467(6)
N5 C34 1.481(6)
N5 C35 1.482(6)
N6 C42 1.339(6)
N6 C46 1.345(6)
N3 C54 1.475(6)
N3 C47 1.477(6)
N3 C48 1.479(6)
N4 C59 1.349(7)
N4 C55 1.353(6)
C1P C3P 1.384(7)
C1P C2P 1.390(7)
C2P C4P 1.506(7)
C3P C17 1.507(7)
C5A C6A 1.516(10)
C5A C10A 1.532(9)
C6A C7A 1.555(10)
C7A C8A 1.535(10)
C8A C9A 1.513(10)
C9A C10A 1.538(9)
C5B C6B 1.51(5)
C5B C10B 1.59(4)
C6B C7B 1.57(5)
C7B C8B 1.54(5)
C8B C9B 1.53(5)
C9B C10B 1.50(4)
C11 C12 1.519(8)
C12 C13 1.384(7)
C13 C14 1.364(9)
C14 C15 1.403(8)
C15 C16 1.380(8)
C18 C19 1.527(7)
C18 C23 1.541(7)
C19 C20 1.542(7)
C20 C21 1.522(7)
C21 C22 1.538(8)
C22 C23 1.536(7)
C24 C25 1.513(6)
C25 C26 1.394(7)
C26 C27 1.392(7)
C27 C28 1.363(8)
C28 C29 1.375(7)
C31 C33 1.386(7)
C31 C32 1.393(6)
C32 C34 1.499(7)
C33 C47 1.507(6)
C35 C36 1.527(7)
C35 C40 1.533(8)
C36 C37 1.530(7)
C37 C38 1.515(8)
C38 C39 1.516(9)
C39 C40 1.545(7)
C41 C42 1.508(7)
C42 C43 1.395(7)
C43 C44 1.374(7)
C44 C45 1.370(8)
C45 C46 1.396(7)
C48 C53 1.523(8)
C48 C49 1.548(7)
C49 C50 1.542(7)
C50 C51 1.518(9)
C51 C52 1.523(8)
C52 C53 1.538(7)
C54 C55 1.511(8)
C55 C56 1.399(7)
C56 C57 1.376(9)
C57 C58 1.385(9)
C58 C59 1.382(8)
C4 C62 1.416(7)
C4 C66 1.434(6)
C62 C63 1.394(7)
C62 C67 1.516(6)
C63 C64 1.397(7)
C64 C65 1.383(7)
C64 C68 1.512(8)
C65 C66 1.384(7)
C66 C69 1.515(7)
C3 C72 1.411(7)
C3 C76 1.439(7)
C72 C73 1.398(7)
C72 C77 1.516(7)
C73 C74 1.402(8)
C74 C75 1.391(9)
C74 C78 1.507(7)
C75 C76 1.399(7)
C76 C79 1.499(8)
C2 C82 1.432(7)
C2 C86 1.434(7)
C82 C83 1.381(8)
C82 C87 1.508(7)
C83 C84 1.383(8)
C84 C85 1.389(8)
C84 C88 1.514(8)
C85 C86 1.389(7)
C86 C89 1.520(7)
C1 C92 1.431(7)
C1 C96 1.434(7)
C92 C93 1.383(7)
C92 C97 1.503(8)
C93 C94 1.383(8)
C94 C95 1.381(8)
C94 C98 1.516(7)
C95 C96 1.398(7)
C96 C99 1.513(7)
O3 C103 1.382(8)
O3 C102 1.407(8)
C101 C102 1.480(10)
C103 C104 1.474(11)
O4A C13A 1.409(8)
O4A C12A 1.461(8)
C11A C12A 1.508(9)
C13A C14A 1.493(9)
O4B C13B 1.417(10)
O4B C12B 1.444(10)
C11B C12B 1.523(10)
C13B C14B 1.512(10)
C21A C26A 1.431(17)
C22A C23A 1.3900
C22A C27A 1.3900
C23A C24A 1.3900
C24A C25A 1.3900
C25A C26A 1.3900
C26A C27A 1.3900
C21B C27B 1.442(17)
C22B C23B 1.3900
C22B C27B 1.3900
C23B C24B 1.3900
C24B C25B 1.3900
C25B C26B 1.3900
C26B C27B 1.3900
